data_1516439
loop_
_publ_author_name
'Tohnai, Norimitsu'
'Kurata, Mitsuru'
'Nakajima, Hiromi'
'Yamamoto, Atsushi'
'Hinoue, Tomoaki'
'Mizobe, Yuji'
'Hisaki, Ichiro'
'Miyata, Mikiji'

_publ_section_title
;
 Effect of Steric Complementarity on Solid-State Optical Properties of
 Ternary CT Complexes: 4,4&#x2032;-Biphenyldisulfonic Acid, Aliphatic
 Amines, and Tetracyanoquinodimethane&#x2020;
;
_journal_issue 27
_journal_name_full 'The Journal of Physical Chemistry C'
_journal_page_first 11725
_journal_paper_doi 10.1021/jp901794m
_journal_volume 113
_journal_year 2009
_chemical_formula_moiety 'C14 H13 N3 O3 S '
_chemical_formula_sum 'C14 H13 N3 O3 S'
_chemical_formula_weight 303.33
_space_group_IT_number 15
_symmetry_cell_setting monoclinic
_symmetry_Int_Tables_number 15
_symmetry_space_group_name_Hall '-C 2yc'
_symmetry_space_group_name_H-M 'C 1 2/c 1'
_cell_angle_alpha 90.0000
_cell_angle_beta 122.5190(8)
_cell_angle_gamma 90.0000
_cell_formula_units_Z 8
_cell_length_a 29.7095(5)
_cell_length_b 7.07728(13)
_cell_length_c 16.8520(3)
_cell_measurement_reflns_used 10016
_cell_measurement_temperature 273.1
_cell_measurement_theta_max 68.1
_cell_measurement_theta_min 3.1
_cell_volume 2987.79(10)
_computing_cell_refinement PROCESS-AUTO
_computing_data_collection PROCESS-AUTO
_computing_data_reduction CrystalStructure
_computing_publication_material 'CrystalStructure 3.8'
_computing_structure_refinement SHELXL
_computing_structure_solution SIR2004
_diffrn_detector_area_resol_mean 10.00
_diffrn_measured_fraction_theta_full 0.999
_diffrn_measured_fraction_theta_max 0.999
_diffrn_measurement_device_type 'Rigaku RAXIS-RAPID'
_diffrn_measurement_method \w
_diffrn_radiation_type 'Cu K\a'
_diffrn_radiation_wavelength 1.54187
_diffrn_reflns_av_R_equivalents 0.059
_diffrn_reflns_limit_h_max 35
_diffrn_reflns_limit_h_min -35
_diffrn_reflns_limit_k_max 8
_diffrn_reflns_limit_k_min -8
_diffrn_reflns_limit_l_max 20
_diffrn_reflns_limit_l_min -20
_diffrn_reflns_number 16004
_diffrn_reflns_theta_full 68.17
_diffrn_reflns_theta_max 68.17
_exptl_absorpt_coefficient_mu 2.054
_exptl_absorpt_correction_T_max 0.663
_exptl_absorpt_correction_T_min 0.544
_exptl_absorpt_correction_type multi-scan
_exptl_absorpt_process_details
;
    Higashi, T. (1995). Program for Absorption Correction.
    Rigaku Corporation, Tokyo, Japan.
;
_exptl_crystal_colour unknown
_exptl_crystal_density_diffrn 1.349
_exptl_crystal_density_method 'not measured'
_exptl_crystal_description unknown
_exptl_crystal_F_000 1264.00
_exptl_crystal_size_max 0.30
_exptl_crystal_size_mid 0.30
_exptl_crystal_size_min 0.20
_refine_diff_density_max 0.59
_refine_diff_density_min -0.50
_refine_ls_extinction_method none
_refine_ls_goodness_of_fit_ref 1.127
_refine_ls_hydrogen_treatment refall
_refine_ls_number_parameters 191
_refine_ls_number_reflns 2733
_refine_ls_R_factor_gt 0.0623
_refine_ls_shift/su_max 0.0000
_refine_ls_structure_factor_coef Fsqd
_refine_ls_weighting_details 'w = 1/[\s^2^(Fo^2^)+(0.0980P)^2^+5.3013P] where P=(Fo^2^+2Fc^2^)/3'
_refine_ls_weighting_scheme calc
_refine_ls_wR_factor_ref 0.2189
_reflns_number_gt 1721
_reflns_number_total 2733
_reflns_threshold_expression F^2^>2.0\s(F^2^)
_cod_data_source_file jp901794m_si_007.cif
_cod_data_source_block '_BPDS_ET'
_cod_original_cell_volume 2987.78(9)
_cod_original_formula_sum 'C14 H13 N3 O3 S '
_cod_database_code 1516439

loop_
_symmetry_equiv_pos_site_id
_symmetry_equiv_pos_as_xyz
1 +X,+Y,+Z
2 -X,+Y,1/2-Z
3 -X,-Y,-Z
4 +X,-Y,1/2+Z
5 1/2+X,1/2+Y,+Z
6 1/2-X,1/2+Y,1/2-Z
7 1/2-X,1/2-Y,-Z
8 1/2+X,1/2-Y,1/2+Z

loop_
_atom_site_label
_atom_site_type_symbol
_atom_site_fract_x
_atom_site_fract_y
_atom_site_fract_z
_atom_site_U_iso_or_equiv
_atom_site_adp_type
_atom_site_occupancy
_atom_site_symmetry_multiplicity
_atom_site_calc_flag
_atom_site_refinement_flags
S(1) S 0.64294(3) 0.11162(13) 0.65198(7) 0.0563(3) Uani 1.00 1 d .
O(1) O 0.61523(12) 0.1240(5) 0.5525(2) 0.0895(10) Uani 1.00 1 d .
O(2) O 0.67393(11) -0.0596(4) 0.6928(2) 0.0804(9) Uani 1.00 1 d .
O(3) O 0.67743(10) 0.2720(4) 0.7017(2) 0.0796(8) Uani 1.00 1 d .
N(1) N 0.56870(15) 0.6077(5) 0.5553(2) 0.0738(9) Uani 1.00 1 d .
N(2) N 0.68252(16) 0.6146(6) 0.8569(3) 0.1044(15) Uani 1.00 1 d .
N(3) N 0.71254(12) 0.6042(4) 0.6694(2) 0.0619(8) Uani 1.00 1 d .
C(1) C 0.59490(12) 0.1106(4) 0.6838(2) 0.0468(7) Uani 1.00 1 d .
C(2) C 0.54136(13) 0.1283(4) 0.6166(2) 0.0549(8) Uani 1.00 1 d .
C(3) C 0.50428(13) 0.1282(5) 0.6423(2) 0.0543(8) Uani 1.00 1 d .
C(4) C 0.52008(12) 0.1098(4) 0.7361(2) 0.0444(7) Uani 1.00 1 d .
C(5) C 0.57432(13) 0.0910(5) 0.8031(2) 0.0566(9) Uani 1.00 1 d .
C(6) C 0.61134(13) 0.0915(5) 0.7773(2) 0.0589(9) Uani 1.00 1 d .
C(7) C 0.54256(15) 0.6191(4) 0.7349(2) 0.0517(8) Uani 1.00 1 d .
C(8) C 0.48795(15) 0.6215(4) 0.6572(2) 0.0548(8) Uani 1.00 1 d .
C(9) C 0.55229(15) 0.6222(4) 0.8283(2) 0.0578(9) Uani 1.00 1 d .
C(10) C 0.58394(15) 0.6148(4) 0.7209(2) 0.0562(8) Uani 1.00 1 d .
C(11) C 0.57535(15) 0.6107(4) 0.6287(2) 0.0548(8) Uani 1.00 1 d .
C(12) C 0.63891(18) 0.6139(5) 0.7973(3) 0.0690(11) Uani 1.00 1 d .
C(13) C 0.7036(3) 0.5826(10) 0.5751(4) 0.125(2) Uani 1.00 1 d .
C(14) C 0.7021(5) 0.7389(17) 0.5335(6) 0.267(7) Uani 1.00 1 d .
H(1) H 0.5300 0.1404 0.5536 0.066 Uiso 1.00 1 c R
H(2) H 0.4682 0.1406 0.5962 0.065 Uiso 1.00 1 c R
H(3) H 0.5859 0.0779 0.8662 0.068 Uiso 1.00 1 c R
H(4) H 0.6475 0.0790 0.8230 0.071 Uiso 1.00 1 c R
H(5) H 0.4803 0.6224 0.5960 0.066 Uiso 1.00 1 c R
H(6) H 0.5873 0.6248 0.8799 0.069 Uiso 1.00 1 c R
H(7) H 0.7473 0.5958 0.7125 0.074 Uiso 1.00 1 c R
H(8) H 0.6952 0.5134 0.6789 0.074 Uiso 1.00 1 c R
H(9) H 0.7005 0.7165 0.6736 0.074 Uiso 1.00 1 c R
H(10) H 0.7317 0.5037 0.5802 0.151 Uiso 1.00 1 c R
H(11) H 0.6701 0.5163 0.5355 0.151 Uiso 1.00 1 c R
H(12) H 0.6954 0.7111 0.4723 0.320 Uiso 1.00 1 c R
H(13) H 0.7356 0.8032 0.5703 0.320 Uiso 1.00 1 c R
H(14) H 0.6740 0.8179 0.5271 0.320 Uiso 1.00 1 c R

loop_
_atom_site_aniso_label
_atom_site_aniso_U_11
_atom_site_aniso_U_22
_atom_site_aniso_U_33
_atom_site_aniso_U_12
_atom_site_aniso_U_13
_atom_site_aniso_U_23
S(1) 0.0461(5) 0.0560(6) 0.0745(6) -0.0001(3) 0.0375(4) -0.0012(4)
O(1) 0.0651(17) 0.148(3) 0.0660(17) 0.0050(17) 0.0425(15) 0.0053(17)
O(2) 0.0774(18) 0.0644(17) 0.121(2) 0.0239(14) 0.0674(18) 0.0122(16)
O(3) 0.0675(16) 0.0697(18) 0.115(2) -0.0263(14) 0.0582(17) -0.0176(16)
N(1) 0.079(2) 0.084(2) 0.066(2) -0.0006(17) 0.0433(19) 0.0001(17)
N(2) 0.059(2) 0.147(4) 0.088(2) 0.014(2) 0.028(2) 0.010(2)
N(3) 0.0562(17) 0.0541(18) 0.081(2) 0.0020(13) 0.0404(17) 0.0031(14)
C(1) 0.0386(15) 0.0427(17) 0.062(2) -0.0031(12) 0.0294(15) -0.0038(14)
C(2) 0.0444(17) 0.063(2) 0.0553(19) -0.0009(14) 0.0253(15) 0.0040(15)
C(3) 0.0359(15) 0.065(2) 0.0537(19) 0.0011(14) 0.0183(14) 0.0051(15)
C(4) 0.0369(15) 0.0396(16) 0.0546(18) 0.0014(11) 0.0232(14) 0.0001(13)
C(5) 0.0401(16) 0.073(2) 0.0544(19) 0.0016(15) 0.0236(15) -0.0042(16)
C(6) 0.0367(16) 0.074(2) 0.058(2) 0.0007(15) 0.0208(16) -0.0057(17)
C(7) 0.059(2) 0.0444(18) 0.0502(18) 0.0011(14) 0.0282(16) 0.0004(13)
C(8) 0.059(2) 0.054(2) 0.0464(18) -0.0030(15) 0.0249(16) -0.0032(14)
C(9) 0.0533(19) 0.063(2) 0.0464(18) 0.0015(16) 0.0198(16) 0.0040(15)
C(10) 0.055(2) 0.052(2) 0.061(2) 0.0025(15) 0.0305(17) 0.0013(15)
C(11) 0.056(2) 0.051(2) 0.057(2) -0.0002(14) 0.0311(17) -0.0006(15)
C(12) 0.066(2) 0.077(2) 0.071(2) 0.007(2) 0.042(2) 0.006(2)
C(13) 0.167(6) 0.135(5) 0.108(4) 0.014(4) 0.096(4) 0.018(4)
C(14) 0.435(19) 0.262(13) 0.144(7) 0.151(14) 0.182(10) 0.051(8)

loop_
_atom_type_symbol
_atom_type_description
_atom_type_scat_dispersion_real
_atom_type_scat_dispersion_imag
_atom_type_scat_source
C C 0.018 0.009
;
International Tables for Crystallography
(1992, Vol. C, Tables 4.2.6.8 and 6.1.1.4)
;
H H 0.000 0.000
;
International Tables for Crystallography
(1992, Vol. C, Table 6.1.1.4)
;
O O 0.049 0.032
;
International Tables for Crystallography
(1992, Vol. C, Tables 4.2.6.8 and 6.1.1.4)
;
N N 0.031 0.018
;
International Tables for Crystallography
(1992, Vol. C, Tables 4.2.6.8 and 6.1.1.4)
;
S S 0.333 0.557
;
International Tables for Crystallography
(1992, Vol. C, Tables 4.2.6.8 and 6.1.1.4)
;

loop_
_geom_angle_atom_site_label_1
_geom_angle_atom_site_label_2
_geom_angle_atom_site_label_3
_geom_angle
_geom_angle_publ_flag
_geom_angle_site_symmetry_1
_geom_angle_site_symmetry_3
O(1) S(1) O(2) 115.4(2) yes . .
O(1) S(1) O(3) 114.5(2) yes . .
O(1) S(1) C(1) 107.92(19) yes . .
O(2) S(1) O(3) 107.90(14) yes . .
O(2) S(1) C(1) 105.2(2) yes . .
O(3) S(1) C(1) 105.11(19) yes . .
S(1) C(1) C(2) 120.9(3) yes . .
S(1) C(1) C(6) 119.7(2) yes . .
C(2) C(1) C(6) 119.4(4) yes . .
C(1) C(2) C(3) 120.4(3) yes . .
C(2) C(3) C(4) 121.1(2) yes . .
C(3) C(4) C(4) 121.0(2) yes . 2_656
C(3) C(4) C(5) 117.8(4) yes . .
C(4) C(4) C(5) 121.2(3) yes 2_656 .
C(4) C(5) C(6) 121.0(3) yes . .
C(1) C(6) C(5) 120.3(2) yes . .
C(8) C(7) C(9) 117.4(4) yes . .
C(8) C(7) C(10) 121.5(4) yes . .
C(9) C(7) C(10) 121.1(3) yes . .
C(7) C(8) C(9) 121.0(4) yes . 2_656
C(7) C(9) C(8) 121.6(3) yes . 2_656
C(7) C(10) C(11) 122.2(3) yes . .
C(7) C(10) C(12) 122.6(4) yes . .
C(11) C(10) C(12) 115.2(4) yes . .
N(1) C(11) C(10) 179.7(3) yes . .
N(2) C(12) C(10) 179.0(6) yes . .
N(3) C(13) C(14) 115.4(7) yes . .
C(13) N(3) H(7) 109.5 no . .
C(13) N(3) H(8) 109.5 no . .
C(13) N(3) H(9) 109.5 no . .
H(7) N(3) H(8) 109.5 no . .
H(7) N(3) H(9) 109.5 no . .
H(8) N(3) H(9) 109.5 no . .
C(1) C(2) H(1) 119.8 no . .
C(3) C(2) H(1) 119.8 no . .
C(2) C(3) H(2) 119.5 no . .
C(4) C(3) H(2) 119.5 no . .
C(4) C(5) H(3) 119.5 no . .
C(6) C(5) H(3) 119.5 no . .
C(1) C(6) H(4) 119.8 no . .
C(5) C(6) H(4) 119.8 no . .
C(7) C(8) H(5) 119.5 no . .
C(9) C(8) H(5) 119.5 no 2_656 .
C(7) C(9) H(6) 119.2 no . .
C(8) C(9) H(6) 119.2 no 2_656 .
N(3) C(13) H(10) 108.4 no . .
N(3) C(13) H(11) 108.4 no . .
C(14) C(13) H(10) 108.4 no . .
C(14) C(13) H(11) 108.4 no . .
H(10) C(13) H(11) 107.5 no . .
C(13) C(14) H(12) 109.5 no . .
C(13) C(14) H(13) 109.5 no . .
C(13) C(14) H(14) 109.5 no . .
H(12) C(14) H(13) 109.5 no . .
H(12) C(14) H(14) 109.5 no . .
H(13) C(14) H(14) 109.5 no . .

loop_
_geom_bond_atom_site_label_1
_geom_bond_atom_site_label_2
_geom_bond_distance
_geom_bond_publ_flag
_geom_bond_site_symmetry_2
S(1) O(1) 1.419(3) yes .
S(1) O(2) 1.452(2) yes .
S(1) O(3) 1.455(2) yes .
S(1) C(1) 1.774(4) yes .
N(1) C(11) 1.143(6) yes .
N(2) C(12) 1.135(5) yes .
N(3) C(13) 1.471(9) yes .
C(1) C(2) 1.375(3) yes .
C(1) C(6) 1.382(5) yes .
C(2) C(3) 1.383(6) yes .
C(3) C(4) 1.392(5) yes .
C(4) C(4) 1.497(6) yes 2_656
C(4) C(5) 1.390(3) yes .
C(5) C(6) 1.383(6) yes .
C(7) C(8) 1.436(4) yes .
C(7) C(9) 1.440(6) yes .
C(7) C(10) 1.371(7) yes .
C(8) C(9) 1.342(7) yes 2_656
C(10) C(11) 1.432(6) yes .
C(10) C(12) 1.437(4) yes .
C(13) C(14) 1.297(15) yes .
N(3) H(7) 0.890 no .
N(3) H(8) 0.890 no .
N(3) H(9) 0.890 no .
C(2) H(1) 0.930 no .
C(3) H(2) 0.930 no .
C(5) H(3) 0.930 no .
C(6) H(4) 0.930 no .
C(8) H(5) 0.930 no .
C(9) H(6) 0.930 no .
C(13) H(10) 0.970 no .
C(13) H(11) 0.970 no .
C(14) H(12) 0.960 no .
C(14) H(13) 0.960 no .
C(14) H(14) 0.960 no .

loop_
_geom_contact_atom_site_label_1
_geom_contact_atom_site_label_2
_geom_contact_distance
_geom_contact_site_symmetry_2
O(2) N(1) 3.591(4) 1_545
O(2) N(2) 3.502(6) 1_545
O(2) N(3) 2.760(4) 1_545
O(2) N(3) 3.113(3) 6_646
O(2) C(11) 3.433(4) 1_545
O(2) C(12) 3.390(6) 1_545
O(2) C(14) 3.515(16) 1_545
O(3) N(2) 3.509(6) .
O(3) N(3) 2.743(4) .
O(3) N(3) 3.030(3) 6_646
O(3) C(11) 3.528(4) .
O(3) C(12) 3.426(6) .
O(3) C(13) 3.431(10) .
N(1) O(2) 3.591(4) 1_565
N(1) C(2) 3.521(4) 3_666
N(1) C(3) 3.395(4) 3_666
N(1) C(8) 3.437(5) 3_666
N(2) O(2) 3.502(6) 1_565
N(2) O(3) 3.509(6) .
N(3) O(2) 2.760(4) 1_565
N(3) O(2) 3.113(3) 6_656
N(3) O(3) 2.743(4) .
N(3) O(3) 3.030(3) 6_656
C(2) N(1) 3.521(4) 3_666
C(2) C(11) 3.535(4) .
C(3) N(1) 3.395(4) 3_666
C(3) C(8) 3.552(4) .
C(4) C(7) 3.538(4) 1_545
C(5) C(7) 3.492(4) 1_545
C(5) C(9) 3.452(5) 1_545
C(6) C(10) 3.481(5) 1_545
C(6) C(12) 3.451(5) 1_545
C(7) C(4) 3.538(4) 1_565
C(7) C(5) 3.492(4) 1_565
C(8) N(1) 3.437(5) 3_666
C(8) C(3) 3.552(4) .
C(9) C(5) 3.452(5) 1_565
C(10) C(6) 3.481(5) 1_565
C(11) O(2) 3.433(4) 1_565
C(11) O(3) 3.528(4) .
C(11) C(2) 3.535(4) .
C(12) O(2) 3.390(6) 1_565
C(12) O(3) 3.426(6) .
C(12) C(6) 3.451(5) 1_565
C(13) O(3) 3.431(10) .
C(14) O(2) 3.515(16) 1_565
C(14) C(14) 3.59(2) 7_666
S(1) H(7) 2.802 6_646
S(1) H(8) 3.154 .
S(1) H(9) 3.195 1_545
S(1) H(14) 3.420 1_545
O(1) H(2) 3.041 3_656
O(1) H(3) 3.117 4_554
O(1) H(5) 3.147 3_666
O(1) H(6) 3.117 4_564
O(1) H(8) 3.513 .
O(1) H(11) 3.309 .
O(1) H(14) 2.955 1_545
O(2) H(7) 3.167 1_545
O(2) H(7) 2.284 6_646
O(2) H(8) 3.122 1_545
O(2) H(8) 3.319 6_646
O(2) H(9) 1.874 1_545
O(2) H(10) 3.341 6_646
O(2) H(13) 3.554 1_545
O(2) H(14) 2.926 1_545
O(3) H(7) 3.031 .
O(3) H(7) 2.274 6_646
O(3) H(8) 1.888 .
O(3) H(9) 3.307 .
O(3) H(9) 3.086 6_646
O(3) H(11) 3.198 .
O(3) H(13) 3.288 6_646
N(1) H(1) 3.496 .
N(1) H(1) 3.060 3_666
N(1) H(2) 2.808 3_666
N(1) H(5) 2.699 3_666
N(1) H(8) 3.240 .
N(1) H(9) 3.393 .
N(1) H(11) 3.269 .
N(2) H(4) 3.402 1_565
N(2) H(8) 3.297 .
N(2) H(9) 3.480 .
N(2) H(10) 3.331 4_565
N(2) H(10) 3.506 6_656
N(2) H(11) 3.355 4_565
N(2) H(12) 2.906 4_565
N(2) H(13) 3.011 6_646
C(2) H(1) 3.131 3_656
C(3) H(1) 3.455 3_656
C(3) H(5) 3.571 .
C(5) H(6) 3.489 1_545
C(5) H(12) 3.466 4_565
C(5) H(14) 3.379 4_565
C(6) H(12) 3.189 4_565
C(8) H(2) 3.512 .
C(9) H(3) 3.334 1_565
C(9) H(11) 3.502 4_565
C(11) H(1) 3.558 .
C(11) H(1) 3.464 3_666
C(11) H(8) 3.261 .
C(11) H(9) 3.455 .
C(12) H(4) 3.312 1_565
C(12) H(8) 3.298 .
C(12) H(9) 3.510 .
C(12) H(12) 3.389 4_565
C(13) H(6) 3.563 4_564
C(14) H(3) 3.329 4_564
C(14) H(4) 3.269 4_564
C(14) H(12) 3.119 7_666
C(14) H(13) 3.170 7_666
H(1) N(1) 3.496 .
H(1) N(1) 3.060 3_666
H(1) C(2) 3.131 3_656
H(1) C(3) 3.455 3_656
H(1) C(11) 3.558 .
H(1) C(11) 3.464 3_666
H(1) H(1) 2.633 3_656
H(1) H(2) 3.236 3_656
H(1) H(5) 2.904 3_666
H(2) O(1) 3.041 3_656
H(2) N(1) 2.808 3_666
H(2) C(8) 3.512 .
H(2) H(1) 3.236 3_656
H(2) H(5) 3.429 .
H(2) H(14) 3.581 3_666
H(3) O(1) 3.117 4_555
H(3) C(9) 3.334 1_545
H(3) C(14) 3.329 4_565
H(3) H(6) 3.214 1_545
H(3) H(12) 3.124 4_565
H(3) H(14) 2.668 4_565
H(4) N(2) 3.402 1_545
H(4) C(12) 3.312 1_545
H(4) C(14) 3.269 4_565
H(4) H(7) 3.487 6_646
H(4) H(10) 3.087 6_646
H(4) H(12) 2.591 4_565
H(4) H(13) 3.331 6_646
H(4) H(14) 3.172 4_565
H(5) O(1) 3.147 3_666
H(5) N(1) 2.699 3_666
H(5) C(3) 3.571 .
H(5) H(1) 2.904 3_666
H(5) H(2) 3.429 .
H(6) O(1) 3.117 4_565
H(6) C(5) 3.489 1_565
H(6) C(13) 3.563 4_565
H(6) H(3) 3.214 1_565
H(6) H(11) 2.644 4_565
H(7) S(1) 2.802 6_656
H(7) O(2) 3.167 1_565
H(7) O(2) 2.284 6_656
H(7) O(3) 3.031 .
H(7) O(3) 2.274 6_656
H(7) H(4) 3.487 6_656
H(7) H(8) 3.412 6_656
H(7) H(9) 3.177 6_646
H(8) S(1) 3.154 .
H(8) O(1) 3.513 .
H(8) O(2) 3.122 1_565
H(8) O(2) 3.319 6_656
H(8) O(3) 1.888 .
H(8) N(1) 3.240 .
H(8) N(2) 3.297 .
H(8) C(11) 3.261 .
H(8) C(12) 3.298 .
H(8) H(7) 3.412 6_646
H(8) H(9) 3.451 6_646
H(9) S(1) 3.195 1_565
H(9) O(2) 1.874 1_565
H(9) O(3) 3.307 .
H(9) O(3) 3.086 6_656
H(9) N(1) 3.393 .
H(9) N(2) 3.480 .
H(9) C(11) 3.455 .
H(9) C(12) 3.510 .
H(9) H(7) 3.177 6_656
H(9) H(8) 3.451 6_656
H(10) O(2) 3.341 6_656
H(10) N(2) 3.331 4_564
H(10) N(2) 3.506 6_646
H(10) H(4) 3.087 6_656
H(10) H(12) 3.406 7_666
H(10) H(13) 3.448 7_666
H(11) O(1) 3.309 .
H(11) O(3) 3.198 .
H(11) N(1) 3.269 .
H(11) N(2) 3.355 4_564
H(11) C(9) 3.502 4_564
H(11) H(6) 2.644 4_564
H(12) N(2) 2.906 4_564
H(12) C(5) 3.466 4_564
H(12) C(6) 3.189 4_564
H(12) C(12) 3.389 4_564
H(12) C(14) 3.119 7_666
H(12) H(3) 3.124 4_564
H(12) H(4) 2.591 4_564
H(12) H(10) 3.406 7_666
H(12) H(12) 2.904 7_666
H(12) H(13) 2.510 7_666
H(13) O(2) 3.554 1_565
H(13) O(3) 3.288 6_656
H(13) N(2) 3.011 6_656
H(13) C(14) 3.170 7_666
H(13) H(4) 3.331 6_656
H(13) H(10) 3.448 7_666
H(13) H(12) 2.510 7_666
H(13) H(13) 3.014 7_666
H(14) S(1) 3.420 1_565
H(14) O(1) 2.955 1_565
H(14) O(2) 2.926 1_565
H(14) C(5) 3.379 4_564
H(14) H(2) 3.581 3_666
H(14) H(3) 2.668 4_564
H(14) H(4) 3.172 4_564

loop_
_geom_torsion_atom_site_label_1
_geom_torsion_atom_site_label_2
_geom_torsion_atom_site_label_3
_geom_torsion_atom_site_label_4
_geom_torsion
_geom_torsion_site_symmetry_1
_geom_torsion_site_symmetry_3
_geom_torsion_site_symmetry_4
O(1) S(1) C(1) C(2) -2.6(3) . . .
O(1) S(1) C(1) C(6) 177.3(2) . . .
O(2) S(1) C(1) C(2) -126.3(2) . . .
O(2) S(1) C(1) C(6) 53.7(3) . . .
O(3) S(1) C(1) C(2) 120.0(2) . . .
O(3) S(1) C(1) C(6) -60.1(3) . . .
S(1) C(1) C(2) C(3) -179.7(2) . . .
S(1) C(1) C(6) C(5) 179.8(2) . . .
C(2) C(1) C(6) C(5) -0.2(3) . . .
C(6) C(1) C(2) C(3) 0.4(5) . . .
C(1) C(2) C(3) C(4) -0.2(3) . . .
C(2) C(3) C(4) C(5) -0.2(3) . . .
C(2) C(3) C(4) C(4) 180.0(2) . . 2_656
C(3) C(4) C(4) C(3) -167.5(3) . 2_656 2_656
C(3) C(4) C(4) C(5) 12.7(4) . 2_656 2_656
C(3) C(4) C(5) C(6) 0.3(4) . . .
C(4) C(4) C(5) C(6) -179.8(3) 2_656 . .
C(5) C(4) C(4) C(3) 12.7(4) . 2_656 2_656
C(5) C(4) C(4) C(5) -167.2(3) . 2_656 2_656
C(4) C(5) C(6) C(1) -0.1(4) . . .
C(8) C(7) C(9) C(8) 2.0(4) . . 2_656
C(9) C(7) C(8) C(9) -1.4(4) . . 2_656
C(8) C(7) C(10) C(11) -0.6(5) . . .
C(8) C(7) C(10) C(12) 179.5(3) . . .
C(10) C(7) C(8) C(9) 178.8(3) . . 2_656
C(9) C(7) C(10) C(11) 179.6(3) . . .
C(9) C(7) C(10) C(12) -0.3(4) . . .
C(10) C(7) C(9) C(8) -178.2(3) . . 2_656
C(7) C(8) C(9) C(7) -0.5(5) . 2_656 2_656
C(7) C(10) C(11) N(1) 157(122) . . .
C(7) C(10) C(12) N(2) -149(32) . . .
C(11) C(10) C(12) N(2) 31(32) . . .
C(12) C(10) C(11) N(1) -23(122) . . .
